data_4125978
loop_
_publ_author_name
'Margulieux, Grant W.'
'Bezdek, M\'at\'e J'
'Turner, Zo\"e R'
'Chirik, Paul J.'

_publ_section_title
;
 Ammonia Activation, H2 Evolution and Nitride Formation from a Molybdenum
 Complex with a Chemically and Redox Noninnocent Ligand.
;
_journal_issue 17
_journal_name_full 'Journal of the American Chemical Society'
_journal_page_first 6110
_journal_page_last 6113
_journal_paper_doi 10.1021/jacs.7b03070
_journal_volume 139
_journal_year 2017
_chemical_formula_sum 'C39 H49 Mo N3'
_chemical_formula_weight 655.75
_space_group_crystal_system monoclinic
_space_group_IT_number 14
_space_group_name_Hall '-P 2ybc'
_space_group_name_H-M_alt 'P 1 21/c 1'
_symmetry_space_group_name_Hall '-P 2ybc'
_symmetry_space_group_name_H-M 'P 1 21/c 1'
_atom_sites_solution_hydrogens geom
_audit_creation_method SHELXL-2014
_audit_update_record
;
2017-03-23 # Formatted by publCIF
;
_cell_angle_alpha 90
_cell_angle_beta 95.558(2)
_cell_angle_gamma 90
_cell_formula_units_Z 4
_cell_length_a 21.7387(11)
_cell_length_b 16.3039(8)
_cell_length_c 9.2844(5)
_cell_measurement_reflns_used 9512
_cell_measurement_temperature 100(2)
_cell_measurement_theta_max 44.20
_cell_measurement_theta_min 2.53
_cell_volume 3275.2(3)
_computing_cell_refinement 'Bruker SAINT'
_computing_data_collection 'Bruker APEX2'
_computing_data_reduction 'Bruker SAINT'
_computing_molecular_graphics 'Bruker SHELXTL'
_computing_publication_material 'Bruker SHELXTL'
_computing_structure_refinement 'SHELXL-2014 (Sheldrick 2014)'
_computing_structure_solution 'SHELXS-97 (Sheldrick 2008)'
_diffrn_ambient_temperature 100(2)
_diffrn_measured_fraction_theta_full 0.999
_diffrn_measured_fraction_theta_max 0.999
_diffrn_measurement_device_type 'Bruker APEX-II CCD'
_diffrn_measurement_method '\f and \w scans'
_diffrn_radiation_type MoK\a
_diffrn_radiation_wavelength 0.71073
_diffrn_reflns_av_R_equivalents 0.0436
_diffrn_reflns_av_unetI/netI 0.0369
_diffrn_reflns_Laue_measured_fraction_full 0.999
_diffrn_reflns_Laue_measured_fraction_max 0.999
_diffrn_reflns_limit_h_max 42
_diffrn_reflns_limit_h_min -42
_diffrn_reflns_limit_k_max 32
_diffrn_reflns_limit_k_min -32
_diffrn_reflns_limit_l_max 18
_diffrn_reflns_limit_l_min -18
_diffrn_reflns_number 140459
_diffrn_reflns_point_group_measured_fraction_full 0.999
_diffrn_reflns_point_group_measured_fraction_max 0.999
_diffrn_reflns_theta_full 25.242
_diffrn_reflns_theta_max 44.266
_diffrn_reflns_theta_min 2.259
_exptl_absorpt_coefficient_mu 0.432
_exptl_absorpt_correction_T_max 0.7487
_exptl_absorpt_correction_T_min 0.6989
_exptl_absorpt_correction_type multi-scan
_exptl_absorpt_process_details 'SADABS v2014/5 (BRUKER AXS)'
_exptl_crystal_colour black
_exptl_crystal_density_diffrn 1.330
_exptl_crystal_description shard
_exptl_crystal_F_000 1384
_exptl_crystal_size_max 0.372
_exptl_crystal_size_mid 0.18
_exptl_crystal_size_min 0.149
_refine_diff_density_max 1.413
_refine_diff_density_min -0.824
_refine_diff_density_rms 0.150
_refine_ls_extinction_method none
_refine_ls_goodness_of_fit_ref 1.090
_refine_ls_hydrogen_treatment constr
_refine_ls_matrix_type full
_refine_ls_number_parameters 398
_refine_ls_number_reflns 25953
_refine_ls_number_restraints 0
_refine_ls_restrained_S_all 1.090
_refine_ls_R_factor_all 0.0524
_refine_ls_R_factor_gt 0.0356
_refine_ls_shift/su_max 0.002
_refine_ls_shift/su_mean 0.000
_refine_ls_structure_factor_coef Fsqd
_refine_ls_weighting_details 'w=1/[\s^2^(Fo^2^)+(0.0421P)^2^+0.5245P] where P=(Fo^2^+2Fc^2^)/3'
_refine_ls_weighting_scheme calc
_refine_ls_wR_factor_gt 0.0832
_refine_ls_wR_factor_ref 0.0890
_reflns_Friedel_coverage 0.000
_reflns_number_gt 20664
_reflns_number_total 25953
_reflns_threshold_expression 'I > 2\s(I)'
_cod_data_source_file ja7b03070_si_002.cif
_cod_data_source_block gm95
_cod_depositor_comments 'Adding full bibliography for 4125975--4125979.cif.'
_cod_database_code 4125978
_shelx_space_group_comment
;
The symmetry employed for this shelxl refinement is uniquely defined
by the following loop, which should always be used as a source of
symmetry information in preference to the above space-group names.
They are only intended as comments.
;
_shelxl_version_number 2014-3

loop_
_space_group_symop_operation_xyz
'x, y, z'
'-x, y+1/2, -z+1/2'
'-x, -y, -z'
'x, -y-1/2, z-1/2'

loop_
_atom_site_label
_atom_site_type_symbol
_atom_site_fract_x
_atom_site_fract_y
_atom_site_fract_z
_atom_site_U_iso_or_equiv
_atom_site_adp_type
_atom_site_occupancy
_atom_site_site_symmetry_order
_atom_site_calc_flag
_atom_site_refinement_flags_posn
_atom_site_refinement_flags_adp
C1 C 0.85534(5) 0.12920(7) 1.44297(10) 0.0260(2) Uani 1 1 d . .
H1A H 0.8291 0.1204 1.5216 0.039 Uiso 1 1 calc R U
H1B H 0.8692 0.1864 1.4441 0.039 Uiso 1 1 calc R U
H1C H 0.8913 0.0928 1.4562 0.039 Uiso 1 1 calc R U
C2 C 0.81913(4) 0.11080(5) 1.30034(8) 0.01379(11) Uani 1 1 d . .
C3 C 0.76246(4) 0.15188(4) 1.26168(8) 0.01259(11) Uani 1 1 d . .
C4 C 0.73806(4) 0.21156(5) 1.34652(9) 0.01652(13) Uani 1 1 d . .
H4 H 0.7630 0.2346 1.4260 0.020 Uiso 1 1 calc R U
C5 C 0.67710(4) 0.23780(5) 1.31571(9) 0.01697(13) Uani 1 1 d . .
H5 H 0.6613 0.2832 1.3646 0.020 Uiso 1 1 calc R U
C6 C 0.64061(4) 0.19474(5) 1.21053(9) 0.01485(12) Uani 1 1 d . .
H6 H 0.5976 0.2059 1.1953 0.018 Uiso 1 1 calc R U
C7 C 0.66653(3) 0.13517(4) 1.12694(8) 0.01145(10) Uani 1 1 d . .
C8 C 0.63180(3) 0.07916(5) 1.03631(8) 0.01281(11) Uani 1 1 d . .
C9 C 0.56228(4) 0.07926(6) 1.03042(11) 0.02100(16) Uani 1 1 d . .
H9A H 0.5451 0.0442 0.9506 0.032 Uiso 1 1 calc R U
H9B H 0.5469 0.1354 1.0149 0.032 Uiso 1 1 calc R U
H9C H 0.5496 0.0583 1.1219 0.032 Uiso 1 1 calc R U
C10 C 0.63077(4) -0.03854(4) 0.89164(9) 0.01336(11) Uani 1 1 d . .
C11 C 0.62422(4) -0.11699(5) 0.95190(10) 0.01665(13) Uani 1 1 d . .
C12 C 0.58439(4) -0.17325(5) 0.87713(11) 0.02091(15) Uani 1 1 d . .
H12 H 0.5790 -0.2260 0.9177 0.025 Uiso 1 1 calc R U
C13 C 0.55265(4) -0.15360(6) 0.74518(11) 0.02203(16) Uani 1 1 d . .
H13 H 0.5250 -0.1920 0.6969 0.026 Uiso 1 1 calc R U
C14 C 0.56140(4) -0.07767(6) 0.68414(10) 0.02007(15) Uani 1 1 d . .
H14 H 0.5404 -0.0651 0.5923 0.024 Uiso 1 1 calc R U
C15 C 0.60051(4) -0.01879(5) 0.75435(9) 0.01557(12) Uani 1 1 d . .
C16 C 0.60804(4) 0.06277(6) 0.67711(10) 0.01871(14) Uani 1 1 d . .
H16 H 0.6428 0.0935 0.7311 0.022 Uiso 1 1 calc R U
C17 C 0.55003(5) 0.11668(7) 0.67116(12) 0.02580(18) Uani 1 1 d . .
H17A H 0.5136 0.0836 0.6396 0.039 Uiso 1 1 calc R U
H17B H 0.5537 0.1617 0.6026 0.039 Uiso 1 1 calc R U
H17C H 0.5457 0.1392 0.7675 0.039 Uiso 1 1 calc R U
C18 C 0.62438(5) 0.04927(8) 0.52057(11) 0.0273(2) Uani 1 1 d . .
H18A H 0.6579 0.0091 0.5206 0.041 Uiso 1 1 calc R U
H18B H 0.6376 0.1013 0.4808 0.041 Uiso 1 1 calc R U
H18C H 0.5879 0.0288 0.4609 0.041 Uiso 1 1 calc R U
C19 C 0.65702(5) -0.13931(6) 1.09813(11) 0.02453(18) Uani 1 1 d . .
H19 H 0.6942 -0.1031 1.1152 0.029 Uiso 1 1 calc R U
C20 C 0.61518(8) -0.12199(7) 1.21853(13) 0.0380(3) Uani 1 1 d . .
H20A H 0.6044 -0.0636 1.2180 0.057 Uiso 1 1 calc R U
H20B H 0.6370 -0.1364 1.3124 0.057 Uiso 1 1 calc R U
H20C H 0.5774 -0.1548 1.2021 0.057 Uiso 1 1 calc R U
C21 C 0.67952(6) -0.22835(7) 1.10448(15) 0.0327(2) Uani 1 1 d . .
H21A H 0.6439 -0.2654 1.0908 0.049 Uiso 1 1 calc R U
H21B H 0.7024 -0.2389 1.1989 0.049 Uiso 1 1 calc R U
H21C H 0.7067 -0.2378 1.0278 0.049 Uiso 1 1 calc R U
C22 C 0.88881(3) 0.00684(4) 1.24863(8) 0.01183(11) Uani 1 1 d . .
C23 C 0.94634(4) 0.04539(5) 1.23549(8) 0.01347(11) Uani 1 1 d . .
C24 C 1.00048(4) 0.00092(6) 1.27351(9) 0.01740(13) Uani 1 1 d . .
H24 H 1.0394 0.0263 1.2665 0.021 Uiso 1 1 calc R U
C25 C 0.99842(4) -0.07926(6) 1.32115(10) 0.01967(15) Uani 1 1 d . .
H25 H 1.0357 -0.1089 1.3448 0.024 Uiso 1 1 calc R U
C26 C 0.94180(4) -0.11628(5) 1.33429(9) 0.01753(13) Uani 1 1 d . .
H26 H 0.9408 -0.1712 1.3679 0.021 Uiso 1 1 calc R U
C27 C 0.88627(4) -0.07467(5) 1.29928(8) 0.01384(11) Uani 1 1 d . .
C28 C 0.82525(4) -0.11563(6) 1.32216(10) 0.02010(15) Uani 1 1 d . .
H28 H 0.7947 -0.1003 1.2389 0.024 Uiso 1 1 calc R U
C29 C 0.82949(6) -0.20906(7) 1.32702(17) 0.0367(3) Uani 1 1 d . .
H29A H 0.8470 -0.2290 1.2401 0.055 Uiso 1 1 calc R U
H29B H 0.7881 -0.2323 1.3310 0.055 Uiso 1 1 calc R U
H29C H 0.8561 -0.2259 1.4131 0.055 Uiso 1 1 calc R U
C30 C 0.80028(7) -0.08479(9) 1.46086(16) 0.0406(3) Uani 1 1 d . .
H30A H 0.8307 -0.0957 1.5436 0.061 Uiso 1 1 calc R U
H30B H 0.7616 -0.1133 1.4747 0.061 Uiso 1 1 calc R U
H30C H 0.7926 -0.0257 1.4531 0.061 Uiso 1 1 calc R U
C31 C 0.95370(4) 0.13314(5) 1.18361(9) 0.01771(13) Uani 1 1 d . .
H31 H 0.9118 0.1566 1.1548 0.021 Uiso 1 1 calc R U
C32 C 0.99249(5) 0.13855(7) 1.05405(11) 0.02400(17) Uani 1 1 d . .
H32A H 1.0340 0.1168 1.0819 0.036 Uiso 1 1 calc R U
H32B H 0.9956 0.1960 1.0243 0.036 Uiso 1 1 calc R U
H32C H 0.9726 0.1064 0.9733 0.036 Uiso 1 1 calc R U
C33 C 0.98665(8) 0.18686(8) 1.30409(13) 0.0427(4) Uani 1 1 d . .
H33A H 0.9658 0.1811 1.3925 0.064 Uiso 1 1 calc R U
H33B H 0.9854 0.2444 1.2732 0.064 Uiso 1 1 calc R U
H33C H 1.0298 0.1692 1.3231 0.064 Uiso 1 1 calc R U
C34 C 0.86498(4) 0.01950(6) 0.92436(9) 0.01602(13) Uani 1 1 d . .
H34 H 0.9068 0.0242 0.9637 0.019 Uiso 1 1 calc R U
C35 C 0.83449(4) -0.05747(5) 0.93246(9) 0.01634(13) Uani 1 1 d . .
H35 H 0.8526 -0.1004 0.9914 0.020 Uiso 1 1 calc R U
C36 C 0.77671(4) -0.06862(5) 0.85102(9) 0.01651(13) Uani 1 1 d . .
H36 H 0.7553 -0.1194 0.8531 0.020 Uiso 1 1 calc R U
C37 C 0.75137(4) -0.00200(6) 0.76590(8) 0.01623(13) Uani 1 1 d . .
H37 H 0.7164 -0.0117 0.6985 0.019 Uiso 1 1 calc R U
C38 C 0.77626(4) 0.07833(5) 0.77765(9) 0.01680(13) Uani 1 1 d . .
H38 H 0.7546 0.1236 0.7325 0.020 Uiso 1 1 calc R U
C39 C 0.83491(4) 0.08937(5) 0.85941(9) 0.01683(13) Uani 1 1 d . .
H39 H 0.8533 0.1422 0.8699 0.020 Uiso 1 1 calc R U
N1 N 0.83136(3) 0.05005(4) 1.21147(7) 0.01159(9) Uani 1 1 d . .
N2 N 0.73029(3) 0.12221(4) 1.13476(7) 0.01034(9) Uani 1 1 d . .
N3 N 0.66630(3) 0.02209(4) 0.97746(7) 0.01173(9) Uani 1 1 d . .
Mo1 Mo 0.76851(2) 0.03716(2) 1.00417(2) 0.00909(2) Uani 1 1 d . .

loop_
_atom_site_aniso_label
_atom_site_aniso_U_11
_atom_site_aniso_U_22
_atom_site_aniso_U_33
_atom_site_aniso_U_23
_atom_site_aniso_U_13
_atom_site_aniso_U_12
C1 0.0252(4) 0.0355(5) 0.0158(3) -0.0121(3) -0.0064(3) 0.0090(4)
C2 0.0158(3) 0.0147(3) 0.0107(3) -0.0032(2) 0.0001(2) 0.0016(2)
C3 0.0150(3) 0.0116(2) 0.0111(3) -0.0028(2) 0.0012(2) 0.0005(2)
C4 0.0213(3) 0.0142(3) 0.0140(3) -0.0054(2) 0.0018(2) 0.0020(2)
C5 0.0222(3) 0.0137(3) 0.0154(3) -0.0040(2) 0.0039(3) 0.0044(3)
C6 0.0176(3) 0.0138(3) 0.0136(3) -0.0011(2) 0.0038(2) 0.0045(2)
C7 0.0130(3) 0.0108(2) 0.0109(3) -0.00069(19) 0.0028(2) 0.0013(2)
C8 0.0119(3) 0.0141(3) 0.0129(3) -0.0019(2) 0.0034(2) 0.0007(2)
C9 0.0119(3) 0.0273(4) 0.0243(4) -0.0075(3) 0.0042(3) 0.0004(3)
C10 0.0117(3) 0.0141(3) 0.0145(3) -0.0043(2) 0.0025(2) -0.0021(2)
C11 0.0152(3) 0.0155(3) 0.0198(3) -0.0028(2) 0.0047(2) -0.0029(2)
C12 0.0181(3) 0.0159(3) 0.0293(4) -0.0062(3) 0.0056(3) -0.0046(3)
C13 0.0164(3) 0.0208(4) 0.0291(4) -0.0123(3) 0.0030(3) -0.0046(3)
C14 0.0148(3) 0.0239(4) 0.0210(4) -0.0090(3) -0.0007(3) -0.0025(3)
C15 0.0124(3) 0.0180(3) 0.0161(3) -0.0046(2) 0.0002(2) -0.0017(2)
C16 0.0163(3) 0.0212(3) 0.0176(3) 0.0002(3) -0.0037(3) -0.0025(3)
C17 0.0224(4) 0.0245(4) 0.0286(5) -0.0006(3) -0.0069(3) 0.0027(3)
C18 0.0252(4) 0.0394(5) 0.0167(4) 0.0033(4) -0.0019(3) -0.0032(4)
C19 0.0274(4) 0.0206(4) 0.0249(4) 0.0064(3) -0.0010(3) -0.0088(3)
C20 0.0703(9) 0.0232(4) 0.0220(5) 0.0006(4) 0.0116(5) 0.0028(5)
C21 0.0281(5) 0.0300(5) 0.0411(6) 0.0143(5) 0.0084(4) 0.0035(4)
C22 0.0131(3) 0.0119(3) 0.0104(3) -0.0001(2) 0.0003(2) 0.0013(2)
C23 0.0143(3) 0.0148(3) 0.0111(3) 0.0003(2) -0.0001(2) -0.0008(2)
C24 0.0136(3) 0.0214(3) 0.0164(3) 0.0007(3) -0.0022(2) -0.0006(3)
C25 0.0164(3) 0.0215(3) 0.0199(4) 0.0018(3) -0.0045(3) 0.0047(3)
C26 0.0201(3) 0.0145(3) 0.0172(3) 0.0023(2) -0.0022(3) 0.0034(3)
C27 0.0159(3) 0.0129(3) 0.0124(3) 0.0013(2) 0.0002(2) 0.0008(2)
C28 0.0203(4) 0.0182(3) 0.0220(4) 0.0061(3) 0.0030(3) -0.0025(3)
C29 0.0348(6) 0.0192(4) 0.0558(8) 0.0073(5) 0.0020(5) -0.0080(4)
C30 0.0449(7) 0.0426(7) 0.0387(7) 0.0037(5) 0.0266(6) -0.0040(6)
C31 0.0222(4) 0.0153(3) 0.0159(3) 0.0014(2) 0.0031(3) -0.0031(3)
C32 0.0257(4) 0.0273(4) 0.0196(4) 0.0016(3) 0.0053(3) -0.0083(3)
C33 0.0786(10) 0.0290(5) 0.0215(5) -0.0061(4) 0.0106(5) -0.0300(6)
C34 0.0112(3) 0.0248(3) 0.0125(3) -0.0041(3) 0.0031(2) 0.0006(2)
C35 0.0158(3) 0.0187(3) 0.0147(3) -0.0032(2) 0.0027(2) 0.0057(3)
C36 0.0167(3) 0.0165(3) 0.0167(3) -0.0075(2) 0.0033(2) 0.0002(2)
C37 0.0139(3) 0.0245(4) 0.0103(3) -0.0050(2) 0.0013(2) 0.0015(3)
C38 0.0180(3) 0.0219(3) 0.0111(3) 0.0017(2) 0.0047(2) 0.0035(3)
C39 0.0178(3) 0.0202(3) 0.0135(3) -0.0016(2) 0.0065(2) -0.0036(3)
N1 0.0128(2) 0.0119(2) 0.0100(2) -0.00044(17) 0.00104(18) 0.00123(18)
N2 0.0123(2) 0.0097(2) 0.0092(2) -0.00096(16) 0.00197(17) 0.00035(17)
N3 0.0117(2) 0.0121(2) 0.0117(2) -0.00249(18) 0.00257(18) -0.00108(18)
Mo1 0.01019(3) 0.00936(2) 0.00794(2) -0.00143(2) 0.00204(2) 0.00017(2)

loop_
_atom_type_symbol
_atom_type_description
_atom_type_scat_dispersion_real
_atom_type_scat_dispersion_imag
_atom_type_scat_source
C C 0.0033 0.0016 'International Tables Vol C Tables 4.2.6.8 and 6.1.1.4'
H H 0.0000 0.0000 'International Tables Vol C Tables 4.2.6.8 and 6.1.1.4'
N N 0.0061 0.0033 'International Tables Vol C Tables 4.2.6.8 and 6.1.1.4'
Mo Mo -1.6832 0.6857 'International Tables Vol C Tables 4.2.6.8 and 6.1.1.4'

loop_
_geom_angle_atom_site_label_1
_geom_angle_atom_site_label_2
_geom_angle_atom_site_label_3
_geom_angle
N1 C2 C3 114.52(7)
N1 C2 C1 125.09(7)
C3 C2 C1 119.78(7)
C4 C3 N2 122.23(7)
C4 C3 C2 123.89(7)
N2 C3 C2 113.69(6)
C3 C4 C5 120.38(7)
C6 C5 C4 117.13(7)
C5 C6 C7 120.61(7)
C6 C7 N2 121.89(7)
C6 C7 C8 124.11(7)
N2 C7 C8 113.84(6)
N3 C8 C7 113.79(7)
N3 C8 C9 125.67(7)
C7 C8 C9 119.87(7)
C11 C10 C15 120.57(7)
C11 C10 N3 118.10(7)
C15 C10 N3 121.23(7)
C12 C11 C10 118.68(8)
C12 C11 C19 120.14(8)
C10 C11 C19 121.12(7)
C13 C12 C11 121.26(9)
C14 C13 C12 119.57(8)
C13 C14 C15 121.63(9)
C14 C15 C10 118.17(8)
C14 C15 C16 117.78(8)
C10 C15 C16 124.05(7)
C15 C16 C17 113.00(8)
C15 C16 C18 111.26(8)
C17 C16 C18 108.11(8)
C11 C19 C21 112.52(9)
C11 C19 C20 110.35(9)
C21 C19 C20 110.86(9)
C27 C22 C23 120.65(7)
C27 C22 N1 118.49(7)
C23 C22 N1 120.86(6)
C24 C23 C22 118.50(7)
C24 C23 C31 117.09(7)
C22 C23 C31 124.41(7)
C25 C24 C23 121.24(8)
C24 C25 C26 119.76(8)
C25 C26 C27 121.54(8)
C26 C27 C22 118.30(7)
C26 C27 C28 120.09(7)
C22 C27 C28 121.55(7)
C27 C28 C29 113.07(8)
C27 C28 C30 111.05(9)
C29 C28 C30 109.17(10)
C23 C31 C32 112.57(8)
C23 C31 C33 111.09(8)
C32 C31 C33 106.49(8)
C39 C34 C35 122.16(7)
C39 C34 Mo1 68.95(4)
C35 C34 Mo1 69.58(4)
C36 C35 C34 118.61(8)
C36 C35 Mo1 71.80(4)
C34 C35 Mo1 74.03(5)
C35 C36 C37 118.37(8)
C35 C36 Mo1 71.61(4)
C37 C36 Mo1 73.51(4)
C38 C37 C36 122.58(7)
C38 C37 Mo1 69.15(4)
C36 C37 Mo1 70.08(4)
C37 C38 C39 118.10(8)
C37 C38 Mo1 74.41(5)
C39 C38 Mo1 71.47(5)
C34 C39 C38 118.35(8)
C34 C39 Mo1 74.71(5)
C38 C39 Mo1 71.14(5)
C2 N1 C22 115.71(6)
C2 N1 Mo1 117.14(5)
C22 N1 Mo1 126.50(5)
C3 N2 C7 113.86(6)
C3 N2 Mo1 122.00(5)
C7 N2 Mo1 121.58(5)
C8 N3 C10 114.09(6)
C8 N3 Mo1 117.95(5)
C10 N3 Mo1 127.69(5)
N2 Mo1 N3 71.70(2)
N2 Mo1 C38 114.99(3)
N3 Mo1 C38 95.40(3)
N2 Mo1 C39 114.63(3)
N3 Mo1 C39 132.18(3)
C38 Mo1 C39 37.39(3)
N2 Mo1 C35 159.49(3)
N3 Mo1 C35 123.32(3)
C38 Mo1 C35 79.56(3)
C39 Mo1 C35 67.41(3)
N2 Mo1 C36 160.71(3)
N3 Mo1 C36 89.10(3)
C38 Mo1 C36 67.50(3)
C39 Mo1 C36 79.44(3)
C35 Mo1 C36 36.59(3)
N2 Mo1 N1 71.48(2)
N3 Mo1 N1 128.32(2)
C38 Mo1 N1 132.90(3)
C39 Mo1 N1 95.99(3)
C35 Mo1 N1 88.03(3)
C36 Mo1 N1 122.04(3)
N2 Mo1 C37 135.53(3)
N3 Mo1 C37 78.17(3)
C38 Mo1 C37 36.45(3)
C39 Mo1 C37 65.21(3)
C35 Mo1 C37 64.75(3)
C36 Mo1 C37 36.41(3)
N1 Mo1 C37 150.94(3)
N2 Mo1 C34 134.47(3)
N3 Mo1 C34 151.48(3)
C38 Mo1 C34 65.22(3)
C39 Mo1 C34 36.34(3)
C35 Mo1 C34 36.39(3)
C36 Mo1 C34 64.67(3)
N1 Mo1 C34 77.99(3)
C37 Mo1 C34 73.98(3)

loop_
_geom_bond_atom_site_label_1
_geom_bond_atom_site_label_2
_geom_bond_distance
C1 C2 1.5038(11)
C2 N1 1.3323(10)
C2 C3 1.4176(11)
C3 C4 1.3891(11)
C3 N2 1.3970(9)
C4 C5 1.3954(12)
C5 C6 1.3878(12)
C6 C7 1.3956(10)
C7 N2 1.3971(10)
C7 C8 1.4102(10)
C8 N3 1.3440(10)
C8 C9 1.5069(11)
C10 C11 1.4088(11)
C10 C15 1.4138(12)
C10 N3 1.4454(10)
C11 C12 1.3987(12)
C11 C19 1.5155(13)
C12 C13 1.3842(15)
C13 C14 1.3824(14)
C14 C15 1.4006(11)
C15 C16 1.5271(13)
C16 C17 1.5337(14)
C16 C18 1.5450(14)
C19 C21 1.5313(16)
C19 C20 1.5341(17)
C22 C27 1.4126(11)
C22 C23 1.4155(11)
C22 N1 1.4463(10)
C23 C24 1.3982(11)
C23 C31 1.5230(11)
C24 C25 1.3821(13)
C25 C26 1.3869(13)
C26 C27 1.3953(11)
C27 C28 1.5184(12)
C28 C29 1.5265(14)
C28 C30 1.5300(16)
C31 C32 1.5370(13)
C31 C33 1.5414(14)
C34 C39 1.4184(13)
C34 C35 1.4246(13)
C34 Mo1 2.3088(8)
C35 C36 1.4137(12)
C35 Mo1 2.2507(8)
C36 C37 1.4225(13)
C36 Mo1 2.2532(8)
C37 C38 1.4173(13)
C37 Mo1 2.2979(8)
C38 C39 1.4306(12)
C38 Mo1 2.2295(8)
C39 Mo1 2.2339(8)
N1 Mo1 2.2597(7)
N2 Mo1 2.0685(6)
N3 Mo1 2.2253(7)

loop_
_geom_torsion_atom_site_label_1
_geom_torsion_atom_site_label_2
_geom_torsion_atom_site_label_3
_geom_torsion_atom_site_label_4
_geom_torsion
N1 C2 C3 C4 173.63(8)
C1 C2 C3 C4 2.11(13)
N1 C2 C3 N2 -1.44(10)
C1 C2 C3 N2 -172.97(8)
N2 C3 C4 C5 7.05(13)
C2 C3 C4 C5 -167.62(8)
C3 C4 C5 C6 8.03(13)
C4 C5 C6 C7 -8.23(12)
C5 C6 C7 N2 -6.60(12)
C5 C6 C7 C8 168.55(8)
C6 C7 C8 N3 -173.63(7)
N2 C7 C8 N3 1.87(10)
C6 C7 C8 C9 -2.53(12)
N2 C7 C8 C9 172.98(7)
C15 C10 C11 C12 -3.66(12)
N3 C10 C11 C12 172.94(7)
C15 C10 C11 C19 179.24(8)
N3 C10 C11 C19 -4.16(12)
C10 C11 C12 C13 1.18(13)
C19 C11 C12 C13 178.30(9)
C11 C12 C13 C14 1.51(14)
C12 C13 C14 C15 -1.76(14)
C13 C14 C15 C10 -0.69(13)
C13 C14 C15 C16 178.99(8)
C11 C10 C15 C14 3.41(12)
N3 C10 C15 C14 -173.08(7)
C11 C10 C15 C16 -176.24(8)
N3 C10 C15 C16 7.27(12)
C14 C15 C16 C17 70.94(10)
C10 C15 C16 C17 -109.40(9)
C14 C15 C16 C18 -50.90(11)
C10 C15 C16 C18 128.76(9)
C12 C11 C19 C21 39.66(12)
C10 C11 C19 C21 -143.28(9)
C12 C11 C19 C20 -84.74(11)
C10 C11 C19 C20 92.32(10)
C27 C22 C23 C24 0.11(11)
N1 C22 C23 C24 179.72(7)
C27 C22 C23 C31 -179.30(7)
N1 C22 C23 C31 0.31(12)
C22 C23 C24 C25 0.85(13)
C31 C23 C24 C25 -179.70(8)
C23 C24 C25 C26 -1.18(14)
C24 C25 C26 C27 0.54(14)
C25 C26 C27 C22 0.39(13)
C25 C26 C27 C28 -176.92(8)
C23 C22 C27 C26 -0.71(11)
N1 C22 C27 C26 179.67(7)
C23 C22 C27 C28 176.55(8)
N1 C22 C27 C28 -3.06(11)
C26 C27 C28 C29 -22.20(13)
C22 C27 C28 C29 160.58(9)
C26 C27 C28 C30 100.92(11)
C22 C27 C28 C30 -76.30(11)
C24 C23 C31 C32 56.01(10)
C22 C23 C31 C32 -124.58(9)
C24 C23 C31 C33 -63.31(12)
C22 C23 C31 C33 116.10(11)
C39 C34 C35 C36 11.63(12)
Mo1 C34 C35 C36 58.26(7)
C39 C34 C35 Mo1 -46.63(7)
C34 C35 C36 C37 -0.69(11)
Mo1 C35 C36 C37 58.70(6)
C34 C35 C36 Mo1 -59.39(7)
C35 C36 C37 C38 -10.65(12)
Mo1 C36 C37 C38 47.09(7)
C35 C36 C37 Mo1 -57.74(6)
C36 C37 C38 C39 11.00(12)
Mo1 C37 C38 C39 58.46(6)
C36 C37 C38 Mo1 -47.47(7)
C35 C34 C39 C38 -11.22(12)
Mo1 C34 C39 C38 -58.11(6)
C35 C34 C39 Mo1 46.89(7)
C37 C38 C39 C34 -0.04(11)
Mo1 C38 C39 C34 59.93(7)
C37 C38 C39 Mo1 -59.97(7)
C3 C2 N1 C22 -179.78(7)
C1 C2 N1 C22 -8.77(12)
C3 C2 N1 Mo1 8.81(9)
C1 C2 N1 Mo1 179.82(8)
C27 C22 N1 C2 109.92(8)
C23 C22 N1 C2 -69.70(10)
C27 C22 N1 Mo1 -79.60(8)
C23 C22 N1 Mo1 100.79(7)
C4 C3 N2 C7 -20.70(10)
C2 C3 N2 C7 154.46(7)
C4 C3 N2 Mo1 177.20(6)
C2 C3 N2 Mo1 -7.64(9)
C6 C7 N2 C3 20.44(10)
C8 C7 N2 C3 -155.18(7)
C6 C7 N2 Mo1 -177.38(6)
C8 C7 N2 Mo1 7.01(9)
C7 C8 N3 C10 176.37(7)
C9 C8 N3 C10 5.87(12)
C7 C8 N3 Mo1 -9.13(9)
C9 C8 N3 Mo1 -179.64(7)
C11 C10 N3 C8 -103.87(8)
C15 C10 N3 C8 72.71(10)
C11 C10 N3 Mo1 82.29(9)
C15 C10 N3 Mo1 -101.14(8)
